data_7247628
loop_
_publ_author_name
'Wood, Oskar G.'
'Jones, Leanne'
'Hawes, Chris S.'

_publ_section_title
;
 Supporting coordination through hydrogen bonding in lanthanide complexes
 of 7-azaindole-N-oxide
;
_journal_issue 45
_journal_name_full CrystEngComm
_journal_page_first 6371
_journal_page_last 6378
_journal_paper_doi 10.1039/D3CE00985H
_journal_volume 25
_journal_year 2023
_chemical_formula_moiety 'C16 H16 Cu2 N4 O4'
_chemical_formula_sum 'C16 H16 Cu2 N4 O4'
_chemical_formula_weight 455.41
_space_group_crystal_system monoclinic
_space_group_IT_number 14
_space_group_name_Hall '-P 2ybc'
_space_group_name_H-M_alt 'P 1 21/c 1'
_atom_sites_solution_hydrogens geom
_atom_sites_solution_primary dual
_audit_creation_date 2023-08-02
_audit_creation_method
;
Olex2 1.5
(compiled 2023.03.06 svn.rbb2c1857 for OlexSys, GUI svn.r6748)
;
_audit_update_record
;
2023-08-10 deposited with the CCDC.	2023-11-01 downloaded from the CCDC.
;
_cell_angle_alpha 90
_cell_angle_beta 104.761(2)
_cell_angle_gamma 90
_cell_formula_units_Z 4
_cell_length_a 12.4309(6)
_cell_length_b 10.4129(5)
_cell_length_c 13.1342(6)
_cell_measurement_reflns_used 5121
_cell_measurement_temperature 150.00
_cell_measurement_theta_max 28.256
_cell_measurement_theta_min 2.530
_cell_volume 1644.00(14)
_computing_cell_refinement 'SAINT V8.40B (?, 2016)'
_computing_data_reduction 'SAINT V8.40B (?, 2016)'
_computing_molecular_graphics 'Olex2 1.5 (Dolomanov et al., 2009)'
_computing_publication_material 'Olex2 1.5 (Dolomanov et al., 2009)'
_computing_structure_refinement 'XL  (Sheldrick, 2008)'
_computing_structure_solution 'SHELXT 2014/5 (Sheldrick, 2014)'
_diffrn_ambient_temperature 150.00
_diffrn_measured_fraction_theta_full 0.999
_diffrn_measured_fraction_theta_max 0.999
_diffrn_measurement_device_type 'Bruker D8 Quest ECO'
_diffrn_measurement_method '\f and \w scans'
_diffrn_radiation_type MoK\a
_diffrn_radiation_wavelength 0.71073
_diffrn_reflns_av_R_equivalents 0.1167
_diffrn_reflns_av_unetI/netI 0.0742
_diffrn_reflns_Laue_measured_fraction_full 0.999
_diffrn_reflns_Laue_measured_fraction_max 0.999
_diffrn_reflns_limit_h_max 16
_diffrn_reflns_limit_h_min -16
_diffrn_reflns_limit_k_max 13
_diffrn_reflns_limit_k_min -13
_diffrn_reflns_limit_l_max 17
_diffrn_reflns_limit_l_min -15
_diffrn_reflns_number 33543
_diffrn_reflns_point_group_measured_fraction_full 0.999
_diffrn_reflns_point_group_measured_fraction_max 0.999
_diffrn_reflns_theta_full 25.242
_diffrn_reflns_theta_max 28.285
_diffrn_reflns_theta_min 2.808
_diffrn_source_current 20.0
_diffrn_source_power 1.0
_diffrn_source_voltage 50.0
_diffrn_standards_number 0
_exptl_absorpt_coefficient_mu 2.619
_exptl_absorpt_correction_T_max 0.7457
_exptl_absorpt_correction_T_min 0.6622
_exptl_absorpt_correction_type multi-scan
_exptl_absorpt_process_details
;
SADABS-2016/2 (Bruker,2016/2) was used for absorption correction.
wR2(int) was 0.0763 before and 0.0670 after correction.
The Ratio of minimum to maximum transmission is 0.8880.
The \l/2 correction factor is Not present.
;
_exptl_crystal_colour blue
_exptl_crystal_colour_primary blue
_exptl_crystal_density_diffrn 1.840
_exptl_crystal_description block
_exptl_crystal_F_000 920
_exptl_crystal_size_max 0.06
_exptl_crystal_size_mid 0.05
_exptl_crystal_size_min 0.02
_refine_diff_density_max 0.820
_refine_diff_density_min -0.586
_refine_diff_density_rms 0.127
_refine_ls_extinction_method none
_refine_ls_goodness_of_fit_ref 1.102
_refine_ls_hydrogen_treatment constr
_refine_ls_matrix_type full
_refine_ls_number_parameters 237
_refine_ls_number_reflns 4084
_refine_ls_number_restraints 0
_refine_ls_restrained_S_all 1.102
_refine_ls_R_factor_all 0.1063
_refine_ls_R_factor_gt 0.0632
_refine_ls_shift/su_max 0.001
_refine_ls_shift/su_mean 0.000
_refine_ls_structure_factor_coef Fsqd
_refine_ls_weighting_details 'w=1/[\s^2^(Fo^2^)+(0.0302P)^2^+3.7936P] where P=(Fo^2^+2Fc^2^)/3'
_refine_ls_weighting_scheme calc
_refine_ls_wR_factor_gt 0.0991
_refine_ls_wR_factor_ref 0.1104
_reflns_Friedel_coverage 0.000
_reflns_number_gt 2816
_reflns_number_total 4084
_reflns_threshold_expression 'I > 2\s(I)'
_cod_data_source_file d3ce00985h2.cif
_cod_data_source_block Cu2L2OMe2
_cod_depositor_comments 'Adding full bibliography for 7247622--7247628.cif.'
_cod_database_code 7247628
_shelx_shelxl_version_number 2018/3
_shelx_space_group_comment
;
The symmetry employed for this shelxl refinement is uniquely defined
by the following loop, which should always be used as a source of
symmetry information in preference to the above space-group names.
They are only intended as comments.
;
_shelx_estimated_absorpt_t_max 0.949
_shelx_estimated_absorpt_t_min 0.859
_olex2_refinement_description
;
1. Fixed Uiso
 At 1.2 times of:
  All C(H) groups
 At 1.5 times of:
  All C(H,H,H) groups
2.a Aromatic/amide H refined with riding coordinates:
 C1(H1), C2(H2), C5(H5), C6(H6), C7(H7), C8(H8), C9(H9), C12(H12), C13(H13),
 C14(H14)
2.b Idealised Me refined as rotating group:
 C15(H15A,H15B,H15C), C16(H16A,H16B,H16C)
;
_olex2_submission_special_instructions 'No special instructions were received'

loop_
_space_group_symop_operation_xyz
'x, y, z'
'-x, y+1/2, -z+1/2'
'-x, -y, -z'
'x, -y-1/2, z-1/2'

loop_
_atom_site_label
_atom_site_type_symbol
_atom_site_fract_x
_atom_site_fract_y
_atom_site_fract_z
_atom_site_U_iso_or_equiv
_atom_site_adp_type
_atom_site_occupancy
_atom_site_site_symmetry_order
_atom_site_calc_flag
_atom_site_refinement_flags_posn
_atom_site_refinement_flags_adp
_atom_site_refinement_flags_occupancy
_atom_site_disorder_assembly
_atom_site_disorder_group
Cu1 Cu 0.54993(5) 0.55304(5) 0.70696(4) 0.02115(16) Uani 1 1 d . . . . .
Cu2 Cu 0.38592(5) 0.57332(5) 0.49677(4) 0.01934(15) Uani 1 1 d . . . . .
O1 O 0.5401(3) 0.4806(3) 0.8444(3) 0.0320(8) Uani 1 1 d . . . . .
O2 O 0.3937(3) 0.6619(3) 0.3631(3) 0.0277(8) Uani 1 1 d . . . . .
O3 O 0.5408(3) 0.6156(3) 0.5650(2) 0.0199(7) Uani 1 1 d . . . . .
O4 O 0.3986(3) 0.5187(3) 0.6385(2) 0.0224(7) Uani 1 1 d . . . . .
N1 N 0.6993(3) 0.6029(4) 0.7828(3) 0.0259(9) Uani 1 1 d . . . . .
N2 N 0.6390(4) 0.4915(4) 0.9129(3) 0.0284(10) Uani 1 1 d . . . . .
N3 N 0.2259(3) 0.5582(4) 0.4279(3) 0.0245(9) Uani 1 1 d . . . . .
N4 N 0.2892(3) 0.6811(4) 0.3047(3) 0.0248(9) Uani 1 1 d . . . . .
C1 C 0.7997(4) 0.6572(5) 0.7807(4) 0.0309(12) Uani 1 1 d . . . . .
H1 H 0.812815 0.699807 0.721017 0.037 Uiso 1 1 calc R U . . .
C2 C 0.8790(4) 0.6429(5) 0.8747(4) 0.0327(13) Uani 1 1 d . . . . .
H2 H 0.953405 0.673383 0.890523 0.039 Uiso 1 1 calc R U . . .
C3 C 0.8284(4) 0.5740(5) 0.9433(4) 0.0303(12) Uani 1 1 d . . . . .
C4 C 0.7189(4) 0.5531(4) 0.8795(4) 0.0249(11) Uani 1 1 d . . . . .
C5 C 0.8525(5) 0.5203(5) 1.0429(4) 0.0335(13) Uani 1 1 d . . . . .
H5 H 0.925144 0.527144 1.088405 0.040 Uiso 1 1 calc R U . . .
C6 C 0.7696(5) 0.4566(5) 1.0755(4) 0.0362(13) Uani 1 1 d . . . . .
H6 H 0.786255 0.420873 1.144305 0.043 Uiso 1 1 calc R U . . .
C7 C 0.6625(5) 0.4431(5) 1.0110(4) 0.0302(11) Uani 1 1 d . . . . .
H7 H 0.606687 0.400186 1.035870 0.036 Uiso 1 1 calc R U . . .
C8 C 0.1215(4) 0.5214(5) 0.4326(4) 0.0287(12) Uani 1 1 d . . . . .
H8 H 0.107331 0.468839 0.486905 0.034 Uiso 1 1 calc R U . . .
C9 C 0.0396(4) 0.5687(5) 0.3506(4) 0.0298(11) Uani 1 1 d . . . . .
H9 H -0.038228 0.555324 0.338981 0.036 Uiso 1 1 calc R U . . .
C10 C 0.0932(4) 0.6417(4) 0.2859(4) 0.0260(11) Uani 1 1 d . . . . .
C11 C 0.2070(4) 0.6291(4) 0.3399(4) 0.0189(10) Uani 1 1 d . . . . .
C12 C 0.0681(4) 0.7139(5) 0.1949(4) 0.0302(12) Uani 1 1 d . . . . .
H12 H -0.006945 0.727997 0.156994 0.036 Uiso 1 1 calc R U . . .
C13 C 0.1558(5) 0.7654(5) 0.1602(4) 0.0336(13) Uani 1 1 d . . . . .
H13 H 0.139614 0.813887 0.096867 0.040 Uiso 1 1 calc R U . . .
C14 C 0.2660(4) 0.7484(4) 0.2150(4) 0.0247(11) Uani 1 1 d . . . . .
H14 H 0.324230 0.784070 0.189195 0.030 Uiso 1 1 calc R U . . .
C15 C 0.5959(4) 0.7274(4) 0.5437(4) 0.0267(11) Uani 1 1 d . . . . .
H15A H 0.567200 0.751334 0.469573 0.040 Uiso 1 1 calc R U . . .
H15B H 0.675926 0.710662 0.558278 0.040 Uiso 1 1 calc R U . . .
H15C H 0.582667 0.797821 0.588574 0.040 Uiso 1 1 calc R U . . .
C16 C 0.3324(5) 0.4265(5) 0.6724(4) 0.0328(12) Uani 1 1 d . . . . .
H16A H 0.294712 0.466493 0.721384 0.049 Uiso 1 1 calc R U . . .
H16B H 0.379558 0.356086 0.707865 0.049 Uiso 1 1 calc R U . . .
H16C H 0.276747 0.392875 0.611367 0.049 Uiso 1 1 calc R U . . .

loop_
_atom_site_aniso_label
_atom_site_aniso_U_11
_atom_site_aniso_U_22
_atom_site_aniso_U_33
_atom_site_aniso_U_23
_atom_site_aniso_U_13
_atom_site_aniso_U_12
Cu1 0.0197(3) 0.0218(3) 0.0232(3) 0.0018(2) 0.0078(2) 0.0011(2)
Cu2 0.0184(3) 0.0172(3) 0.0237(3) 0.0031(2) 0.0076(2) 0.0003(2)
O1 0.026(2) 0.044(2) 0.025(2) 0.0027(16) 0.0044(16) -0.0030(17)
O2 0.0222(19) 0.0247(18) 0.035(2) 0.0084(15) 0.0057(16) -0.0022(15)
O3 0.0175(17) 0.0186(15) 0.0239(18) 0.0026(13) 0.0061(14) -0.0032(13)
O4 0.0223(18) 0.0229(17) 0.0241(18) 0.0053(13) 0.0095(15) -0.0032(14)
N1 0.030(3) 0.018(2) 0.033(2) -0.0034(17) 0.013(2) -0.0005(17)
N2 0.030(3) 0.026(2) 0.031(2) -0.0019(18) 0.010(2) 0.0032(19)
N3 0.023(2) 0.0179(19) 0.037(2) -0.0035(18) 0.0143(18) -0.0020(17)
N4 0.022(2) 0.019(2) 0.034(2) 0.0014(17) 0.0092(19) 0.0050(17)
C1 0.032(3) 0.023(3) 0.043(3) -0.001(2) 0.020(3) -0.002(2)
C2 0.018(3) 0.028(3) 0.050(4) -0.006(2) 0.007(3) -0.003(2)
C3 0.034(3) 0.017(2) 0.039(3) -0.004(2) 0.008(2) 0.000(2)
C4 0.032(3) 0.017(2) 0.027(3) -0.005(2) 0.010(2) 0.004(2)
C5 0.032(3) 0.028(3) 0.033(3) -0.003(2) -0.006(2) 0.003(2)
C6 0.044(4) 0.030(3) 0.031(3) 0.000(2) 0.003(3) 0.000(3)
C7 0.038(3) 0.025(3) 0.027(3) 0.001(2) 0.007(2) -0.001(2)
C8 0.028(3) 0.024(2) 0.038(3) -0.007(2) 0.016(2) -0.004(2)
C9 0.025(3) 0.031(3) 0.036(3) -0.005(2) 0.012(2) 0.000(2)
C10 0.024(3) 0.021(2) 0.033(3) -0.005(2) 0.008(2) 0.003(2)
C11 0.022(3) 0.016(2) 0.020(2) -0.0024(18) 0.009(2) 0.0045(19)
C12 0.023(3) 0.027(3) 0.035(3) -0.004(2) -0.004(2) 0.003(2)
C13 0.037(3) 0.027(3) 0.031(3) 0.005(2) -0.003(3) 0.004(2)
C14 0.031(3) 0.018(2) 0.026(3) 0.0027(19) 0.007(2) -0.002(2)
C15 0.033(3) 0.019(2) 0.031(3) 0.004(2) 0.014(2) -0.002(2)
C16 0.040(3) 0.035(3) 0.031(3) 0.005(2) 0.022(3) -0.007(3)

loop_
_atom_type_symbol
_atom_type_description
_atom_type_scat_dispersion_real
_atom_type_scat_dispersion_imag
_atom_type_scat_source
C C 0.0033 0.0016 'International Tables Vol C Tables 4.2.6.8 and 6.1.1.4'
H H 0.0000 0.0000 'International Tables Vol C Tables 4.2.6.8 and 6.1.1.4'
Cu Cu 0.3201 1.2651 'International Tables Vol C Tables 4.2.6.8 and 6.1.1.4'
N N 0.0061 0.0033 'International Tables Vol C Tables 4.2.6.8 and 6.1.1.4'
O O 0.0106 0.0060 'International Tables Vol C Tables 4.2.6.8 and 6.1.1.4'

loop_
_geom_angle_atom_site_label_1
_geom_angle_atom_site_label_2
_geom_angle_atom_site_label_3
_geom_angle
_geom_angle_site_symmetry_1
_geom_angle_site_symmetry_3
_geom_angle_publ_flag
O3 Cu1 O1 172.79(14) . . ?
O4 Cu1 O1 94.32(14) . . ?
O4 Cu1 O3 78.53(13) . . ?
O4 Cu1 N1 174.36(15) . . ?
N1 Cu1 O1 84.72(16) . . ?
N1 Cu1 O3 102.49(15) . . ?
O3 Cu2 O2 92.07(13) . . ?
O3 Cu2 N3 171.54(15) . . ?
O4 Cu2 O2 167.61(14) . . ?
O4 Cu2 O3 78.11(13) . . ?
O4 Cu2 N3 104.24(15) . . ?
N3 Cu2 O2 84.43(15) . . ?
N2 O1 Cu1 108.7(3) . . ?
N4 O2 Cu2 108.2(3) . . ?
Cu1 O3 Cu2 100.01(13) . . ?
C15 O3 Cu1 123.4(3) . . ?
C15 O3 Cu2 124.4(3) . . ?
Cu1 O4 Cu2 103.30(14) . . ?
C16 O4 Cu1 124.5(3) . . ?
C16 O4 Cu2 126.8(3) . . ?
C1 N1 Cu1 148.6(4) . . ?
C4 N1 Cu1 107.6(3) . . ?
C4 N1 C1 103.4(4) . . ?
O1 N2 C4 116.9(4) . . ?
O1 N2 C7 123.6(4) . . ?
C7 N2 C4 119.5(5) . . ?
C8 N3 Cu2 149.2(4) . . ?
C11 N3 Cu2 106.7(3) . . ?
C11 N3 C8 103.5(4) . . ?
C11 N4 O2 117.0(4) . . ?
C14 N4 O2 122.8(4) . . ?
C14 N4 C11 120.2(4) . . ?
N1 C1 H1 123.8 . . ?
N1 C1 C2 112.5(5) . . ?
C2 C1 H1 123.8 . . ?
C1 C2 H2 126.5 . . ?
C1 C2 C3 107.0(5) . . ?
C3 C2 H2 126.5 . . ?
C2 C3 C4 102.5(5) . . ?
C5 C3 C2 141.4(5) . . ?
C5 C3 C4 116.1(5) . . ?
N1 C4 N2 121.6(5) . . ?
N1 C4 C3 114.6(4) . . ?
N2 C4 C3 123.8(5) . . ?
C3 C5 H5 120.4 . . ?
C6 C5 C3 119.2(5) . . ?
C6 C5 H5 120.4 . . ?
C5 C6 H6 118.9 . . ?
C5 C6 C7 122.2(5) . . ?
C7 C6 H6 118.9 . . ?
N2 C7 C6 119.1(5) . . ?
N2 C7 H7 120.5 . . ?
C6 C7 H7 120.5 . . ?
N3 C8 H8 123.6 . . ?
N3 C8 C9 112.7(5) . . ?
C9 C8 H8 123.6 . . ?
C8 C9 H9 126.5 . . ?
C8 C9 C10 107.0(5) . . ?
C10 C9 H9 126.5 . . ?
C11 C10 C9 102.2(4) . . ?
C12 C10 C9 140.3(5) . . ?
C12 C10 C11 117.5(4) . . ?
N3 C11 C10 114.6(4) . . ?
N4 C11 N3 122.6(4) . . ?
N4 C11 C10 122.8(4) . . ?
C10 C12 H12 121.0 . . ?
C10 C12 C13 118.0(5) . . ?
C13 C12 H12 121.0 . . ?
C12 C13 H13 118.9 . . ?
C14 C13 C12 122.2(5) . . ?
C14 C13 H13 118.9 . . ?
N4 C14 C13 119.2(5) . . ?
N4 C14 H14 120.4 . . ?
C13 C14 H14 120.4 . . ?
O3 C15 H15A 109.5 . . ?
O3 C15 H15B 109.5 . . ?
O3 C15 H15C 109.5 . . ?
H15A C15 H15B 109.5 . . ?
H15A C15 H15C 109.5 . . ?
H15B C15 H15C 109.5 . . ?
O4 C16 H16A 109.5 . . ?
O4 C16 H16B 109.5 . . ?
O4 C16 H16C 109.5 . . ?
H16A C16 H16B 109.5 . . ?
H16A C16 H16C 109.5 . . ?
H16B C16 H16C 109.5 . . ?

loop_
_geom_bond_atom_site_label_1
_geom_bond_atom_site_label_2
_geom_bond_distance
_geom_bond_site_symmetry_2
_geom_bond_publ_flag
Cu1 O1 1.989(3) . ?
Cu1 O3 1.951(3) . ?
Cu1 O4 1.901(3) . ?
Cu1 N1 1.941(4) . ?
Cu2 O2 2.007(3) . ?
Cu2 O3 1.955(3) . ?
Cu2 O4 1.915(3) . ?
Cu2 N3 1.970(4) . ?
O1 N2 1.330(5) . ?
O2 N4 1.344(5) . ?
O3 C15 1.415(5) . ?
O4 C16 1.408(5) . ?
N1 C1 1.376(6) . ?
N1 C4 1.336(6) . ?
N2 C4 1.347(6) . ?
N2 C7 1.345(6) . ?
N3 C8 1.370(6) . ?
N3 C11 1.340(6) . ?
N4 C11 1.339(6) . ?
N4 C14 1.337(6) . ?
C1 H1 0.9500 . ?
C1 C2 1.378(7) . ?
C2 H2 0.9500 . ?
C2 C3 1.418(7) . ?
C3 C4 1.422(7) . ?
C3 C5 1.384(7) . ?
C5 H5 0.9500 . ?
C5 C6 1.382(7) . ?
C6 H6 0.9500 . ?
C6 C7 1.391(7) . ?
C7 H7 0.9500 . ?
C8 H8 0.9500 . ?
C8 C9 1.372(7) . ?
C9 H9 0.9500 . ?
C9 C10 1.426(7) . ?
C10 C11 1.417(6) . ?
C10 C12 1.379(7) . ?
C12 H12 0.9500 . ?
C12 C13 1.392(7) . ?
C13 H13 0.9500 . ?
C13 C14 1.387(7) . ?
C14 H14 0.9500 . ?
C15 H15A 0.9800 . ?
C15 H15B 0.9800 . ?
C15 H15C 0.9800 . ?
C16 H16A 0.9800 . ?
C16 H16B 0.9800 . ?
C16 H16C 0.9800 . ?

loop_
_geom_torsion_atom_site_label_1
_geom_torsion_atom_site_label_2
_geom_torsion_atom_site_label_3
_geom_torsion_atom_site_label_4
_geom_torsion
_geom_torsion_site_symmetry_1
_geom_torsion_site_symmetry_2
_geom_torsion_site_symmetry_3
_geom_torsion_site_symmetry_4
_geom_torsion_publ_flag
Cu1 O1 N2 C4 4.0(5) . . . . ?
Cu1 O1 N2 C7 -174.9(4) . . . . ?
Cu1 N1 C1 C2 -171.7(5) . . . . ?
Cu1 N1 C4 N2 -5.6(5) . . . . ?
Cu1 N1 C4 C3 176.1(3) . . . . ?
Cu2 O2 N4 C11 -6.2(4) . . . . ?
Cu2 O2 N4 C14 173.8(3) . . . . ?
Cu2 N3 C8 C9 167.3(5) . . . . ?
Cu2 N3 C11 N4 8.5(5) . . . . ?
Cu2 N3 C11 C10 -173.1(3) . . . . ?
O1 N2 C4 N1 1.1(6) . . . . ?
O1 N2 C4 C3 179.3(4) . . . . ?
O1 N2 C7 C6 178.2(4) . . . . ?
O2 N4 C11 N3 -1.6(6) . . . . ?
O2 N4 C11 C10 -179.9(4) . . . . ?
O2 N4 C14 C13 -179.0(4) . . . . ?
N1 C1 C2 C3 0.4(6) . . . . ?
N3 C8 C9 C10 0.4(6) . . . . ?
C1 N1 C4 N2 179.4(4) . . . . ?
C1 N1 C4 C3 1.1(5) . . . . ?
C1 C2 C3 C4 0.2(5) . . . . ?
C1 C2 C3 C5 176.3(6) . . . . ?
C2 C3 C4 N1 -0.9(5) . . . . ?
C2 C3 C4 N2 -179.1(4) . . . . ?
C2 C3 C5 C6 -178.7(6) . . . . ?
C3 C5 C6 C7 0.8(8) . . . . ?
C4 N1 C1 C2 -0.9(5) . . . . ?
C4 N2 C7 C6 -0.7(7) . . . . ?
C4 C3 C5 C6 -3.0(7) . . . . ?
C5 C3 C4 N1 -178.1(4) . . . . ?
C5 C3 C4 N2 3.6(7) . . . . ?
C5 C6 C7 N2 1.2(8) . . . . ?
C7 N2 C4 N1 -179.9(4) . . . . ?
C7 N2 C4 C3 -1.8(7) . . . . ?
C8 N3 C11 N4 -178.0(4) . . . . ?
C8 N3 C11 C10 0.4(5) . . . . ?
C8 C9 C10 C11 -0.1(5) . . . . ?
C8 C9 C10 C12 179.9(6) . . . . ?
C9 C10 C11 N3 -0.2(5) . . . . ?
C9 C10 C11 N4 178.3(4) . . . . ?
C9 C10 C12 C13 -177.8(6) . . . . ?
C10 C12 C13 C14 -1.2(8) . . . . ?
C11 N3 C8 C9 -0.5(5) . . . . ?
C11 N4 C14 C13 1.1(7) . . . . ?
C11 C10 C12 C13 2.3(7) . . . . ?
C12 C10 C11 N3 179.8(4) . . . . ?
C12 C10 C11 N4 -1.8(7) . . . . ?
C12 C13 C14 N4 -0.5(7) . . . . ?
C14 N4 C11 N3 178.4(4) . . . . ?
C14 N4 C11 C10 0.1(7) . . . . ?
